data_7051421
_journal_name_full 'New Journal of Chemistry'
_journal_paper_doi 10.1039/a900125e
_journal_year 1999
_chemical_formula_moiety '[Cu1 C10 H24 N4] [Co (N C S)4]'
_chemical_formula_sum 'C14 H24 Co Cu N8 S4'
_chemical_formula_weight 555.12
_space_group_IT_number 14
_symmetry_cell_setting monoclinic
_symmetry_space_group_name_Hall '-P 2ybc'
_symmetry_space_group_name_H-M 'P 1 21/c 1'
_cell_angle_alpha 90.00
_cell_angle_beta 96.62(3)
_cell_angle_gamma 90.00
_cell_formula_units_Z 4
_cell_length_a 8.568(2)
_cell_length_b 14.463(3)
_cell_length_c 18.562(4)
_cell_measurement_temperature 296(2)
_cell_volume 2284.8(9)
_diffrn_ambient_temperature 296(2)
_exptl_crystal_density_diffrn 1.614
_refine_ls_R_factor_obs 0.0465
_refine_ls_wR_factor_obs 0.0996
_reflns_number_observed 3139
_cod_depositor_comments
;
The following automatic conversions were performed:
'_symmetry_cell_setting' value 'Monoclinic' changed to 'monoclinic'
according to '/home/saulius/struct/CIF-dictionaries/cif_core.dic'
dictionary named 'cif_core.dic' version 2.4.1 from 2010-06-29.

Automatic conversion script
Id: cif_fix_enum 1527 2010-12-29 10:47:43Z saulius 
;
_cod_original_sg_symbol_H-M 'P 21/c'
_cod_database_code 7051421

loop_
_symmetry_equiv_pos_as_xyz
'x, y, z'
'-x, y+1/2, -z+1/2'
'-x, -y, -z'
'x, -y-1/2, z-1/2'

loop_
_atom_site_label
_atom_site_type_symbol
_atom_site_fract_x
_atom_site_fract_y
_atom_site_fract_z
_atom_site_U_iso_or_equiv
_atom_site_adp_type
_atom_site_occupancy
_atom_site_calc_flag
_atom_site_refinement_flags
_atom_site_disorder_assembly
_atom_site_disorder_group
Cu Cu 0.41110(5) 0.25841(3) 0.05373(2) 0.03234(11) Uani 1 d . . .
Co Co 0.06941(6) -0.08606(4) 0.19739(3) 0.03760(13) Uani 1 d . . .
S1 S 0.20269(13) 0.10660(7) 0.00887(6) 0.0488(3) Uani 1 d . . .
C21 C 0.1655(4) 0.0435(3) 0.0773(2) 0.0364(9) Uani 1 d . . .
N21 N 0.1376(4) -0.0011(2) 0.12558(19) 0.0500(9) Uani 1 d . . .
S2 S 0.39036(15) -0.05787(8) 0.42148(6) 0.0589(3) Uani 1 d . . .
C22 C 0.2736(4) -0.0602(2) 0.3454(2) 0.0371(9) Uani 1 d . . .
N22 N 0.1902(4) -0.0629(2) 0.29293(18) 0.0471(9) Uani 1 d . . .
S3 S -0.48286(13) -0.05299(8) 0.17255(8) 0.0636(4) Uani 1 d . . .
C31 C -0.2932(4) -0.0651(2) 0.1852(2) 0.0388(9) Uani 1 d . . .
N31 N -0.1586(4) -0.0753(2) 0.19447(18) 0.0471(9) Uani 1 d . . .
S4 S 0.1612(2) -0.40361(9) 0.17624(9) 0.1007(6) Uani 1 d . . .
N1 N 0.2888(4) 0.3389(2) -0.02130(17) 0.0396(8) Uani 1 d . . .
C2 C 0.3211(6) 0.3042(3) -0.0931(2) 0.0508(12) Uani 1 d . . .
C3 C 0.4923(6) 0.2831(3) -0.0888(2) 0.0510(11) Uani 1 d . . .
C41 C 0.1296(5) -0.2938(3) 0.1775(2) 0.0508(11) Uani 1 d . . .
N41 N 0.1106(4) -0.2159(3) 0.1783(2) 0.0557(10) Uani 1 d . . .
N4 N 0.5351(4) 0.2193(2) -0.02737(17) 0.0374(8) Uani 1 d . . .
C5 C 0.7074(5) 0.2073(3) -0.0097(3) 0.0522(11) Uani 1 d . . .
C6 C 0.7461(5) 0.1418(3) 0.0523(3) 0.0550(12) Uani 1 d . . .
C7 C 0.7112(5) 0.1774(3) 0.1254(2) 0.0465(11) Uani 1 d . . .
N8 N 0.5404(3) 0.1834(2) 0.12939(15) 0.0337(7) Uani 1 d . . .
C9 C 0.5009(5) 0.2145(3) 0.2017(2) 0.0462(11) Uani 1 d . . .
C10 C 0.3310(5) 0.2365(3) 0.1956(2) 0.0451(10) Uani 1 d . . .
N11 N 0.2940(4) 0.3033(2) 0.13579(17) 0.0384(8) Uani 1 d . . .
C12 C 0.1237(5) 0.3217(4) 0.1194(3) 0.0560(13) Uani 1 d . . .
C13 C 0.0896(5) 0.3889(4) 0.0574(3) 0.0625(14) Uani 1 d . . .
C14 C 0.1184(5) 0.3517(3) -0.0155(3) 0.0511(12) Uani 1 d . . .
H1 H 0.332(5) 0.389(3) -0.016(2) 0.051(13) Uiso 1 d . . .
H4 H 0.499(5) 0.177(3) -0.041(2) 0.062(15) Uiso 1 d . . .
H8 H 0.4929 0.1362 0.1258 0.046(12) Uiso 1 d . . .
H11 H 0.339(4) 0.350(2) 0.1460(18) 0.028(10) Uiso 1 d . . .
H21 H 0.266(4) 0.245(2) -0.1009(18) 0.033(9) Uiso 1 d . . .
H22 H 0.287(5) 0.349(3) -0.130(2) 0.053(12) Uiso 1 d . . .
H31 H 0.544(5) 0.333(3) -0.080(2) 0.045(11) Uiso 1 d . . .
H32 H 0.530(5) 0.258(3) -0.133(2) 0.062(13) Uiso 1 d . . .
H51 H 0.752(5) 0.273(3) -0.002(2) 0.062(13) Uiso 1 d . . .
H52 H 0.742(6) 0.180(3) -0.049(3) 0.073(15) Uiso 1 d . . .
H61 H 0.690(5) 0.082(3) 0.040(2) 0.063(13) Uiso 1 d . . .
H62 H 0.853(5) 0.132(3) 0.056(2) 0.048(11) Uiso 1 d . . .
H71 H 0.752(4) 0.243(3) 0.131(2) 0.041(11) Uiso 1 d . . .
H72 H 0.760(5) 0.139(3) 0.166(2) 0.061(13) Uiso 1 d . . .
H91 H 0.530(4) 0.171(2) 0.2369(16) 0.020(8) Uiso 1 d . . .
H92 H 0.560(5) 0.271(3) 0.212(2) 0.059(13) Uiso 1 d . . .
H101 H 0.307(5) 0.261(3) 0.239(2) 0.051(12) Uiso 1 d . . .
H102 H 0.261(5) 0.185(3) 0.183(2) 0.064(14) Uiso 1 d . . .
H121 H 0.071(6) 0.251(4) 0.110(3) 0.091(17) Uiso 1 d . . .
H122 H 0.092(6) 0.347(3) 0.162(3) 0.078(15) Uiso 1 d . . .
H131 H 0.145(5) 0.443(3) 0.071(2) 0.059(13) Uiso 1 d . . .
H132 H -0.014(5) 0.398(3) 0.056(2) 0.058(13) Uiso 1 d . . .
H141 H 0.059(4) 0.284(3) -0.0231(19) 0.037(10) Uiso 1 d . . .
H142 H 0.086(6) 0.387(3) -0.056(2) 0.079(16) Uiso 1 d . . .

loop_
_atom_site_aniso_label
_atom_site_aniso_U_11
_atom_site_aniso_U_22
_atom_site_aniso_U_33
_atom_site_aniso_U_23
_atom_site_aniso_U_13
_atom_site_aniso_U_12
Cu 0.0325(2) 0.0375(2) 0.02703(19) 0.00185(19) 0.00351(16) 0.00801(19)
Co 0.0339(2) 0.0404(3) 0.0378(3) 0.0062(2) 0.0015(2) -0.0010(2)
S1 0.0607(6) 0.0411(6) 0.0458(6) 0.0011(5) 0.0113(5) -0.0151(5)
C21 0.0255(17) 0.0334(18) 0.049(2) -0.0033(17) -0.0015(16) -0.0013(15)
N21 0.0463(19) 0.051(2) 0.052(2) 0.0149(17) 0.0035(16) -0.0079(17)
S2 0.0668(7) 0.0454(6) 0.0572(7) -0.0107(5) -0.0242(6) 0.0154(5)
C22 0.0367(19) 0.0304(18) 0.044(2) -0.0006(16) 0.0054(17) 0.0045(16)
N22 0.0389(17) 0.058(2) 0.0443(19) 0.0053(17) 0.0026(15) 0.0021(16)
S3 0.0333(5) 0.0470(6) 0.1108(10) -0.0018(7) 0.0094(6) -0.0009(5)
C31 0.043(2) 0.0300(19) 0.044(2) -0.0015(16) 0.0052(17) -0.0013(16)
N31 0.0375(17) 0.050(2) 0.053(2) 0.0039(17) 0.0031(15) 0.0039(16)
S4 0.1496(14) 0.0392(7) 0.0952(10) 0.0022(7) -0.0631(10) -0.0052(8)
N1 0.0449(18) 0.0317(16) 0.0394(18) -0.0027(14) -0.0073(14) -0.0030(15)
C2 0.078(3) 0.040(2) 0.032(2) 0.0045(18) -0.003(2) -0.007(2)
C3 0.071(3) 0.046(2) 0.037(2) 0.0038(19) 0.011(2) -0.009(2)
C41 0.053(2) 0.047(2) 0.047(2) 0.0061(19) -0.015(2) -0.003(2)
N41 0.062(2) 0.044(2) 0.061(2) 0.0020(18) 0.0058(19) 0.0069(18)
N4 0.0429(17) 0.0344(16) 0.0366(16) -0.0010(14) 0.0119(14) -0.0026(15)
C5 0.041(2) 0.057(3) 0.062(3) -0.009(2) 0.024(2) 0.000(2)
C6 0.035(2) 0.044(2) 0.088(3) -0.009(2) 0.014(2) 0.0119(19)
C7 0.034(2) 0.045(2) 0.059(3) 0.000(2) -0.0045(19) 0.0121(18)
N8 0.0363(16) 0.0318(16) 0.0325(16) -0.0012(13) 0.0012(13) 0.0004(13)
C9 0.061(3) 0.046(2) 0.030(2) 0.0023(18) -0.0026(18) 0.010(2)
C10 0.060(2) 0.049(2) 0.0285(18) -0.0067(18) 0.0124(17) -0.002(2)
N11 0.0381(17) 0.0379(17) 0.0391(17) -0.0089(15) 0.0044(14) 0.0032(15)
C12 0.036(2) 0.073(3) 0.060(3) -0.019(2) 0.011(2) 0.013(2)
C13 0.040(2) 0.064(3) 0.081(3) -0.021(3) -0.008(2) 0.023(2)
C14 0.042(2) 0.045(2) 0.061(3) 0.001(2) -0.017(2) 0.0092(19)

loop_
_geom_bond_atom_site_label_1
_geom_bond_atom_site_label_2
_geom_bond_distance
_geom_bond_site_symmetry_2
_geom_bond_publ_flag
Cu N8 2.004(3) . yes
Cu N1 2.014(3) . yes
Cu N4 2.020(3) . yes
Cu N11 2.025(3) . yes
Co N41 1.951(4) . yes
Co N21 1.951(3) . yes
Co N31 1.955(3) . yes
Co N22 1.976(3) . yes
S1 C21 1.625(4) . yes
C21 N21 1.152(5) . yes
S2 C22 1.634(4) . yes
C22 N22 1.141(5) . yes
S3 C31 1.625(4) . yes
C31 N31 1.155(5) . yes
S4 C41 1.612(5) . yes
N1 C2 1.479(5) . yes
N1 C14 1.487(5) . yes
N1 H1 0.81(4) . ?
C2 C3 1.491(7) . yes
C2 H21 0.98(3) . ?
C2 H22 0.97(4) . ?
C3 N4 1.480(5) . yes
C3 H31 0.85(4) . ?
C3 H32 0.99(4) . ?
C41 N41 1.137(5) . yes
N4 C5 1.486(5) . yes
N4 H4 0.72(4) . ?
C5 C6 1.498(6) . yes
C5 H51 1.03(4) . ?
C5 H52 0.91(5) . ?
C6 C7 1.514(6) . yes
C6 H61 1.00(4) . ?
C6 H62 0.92(4) . ?
C7 N8 1.477(5) . yes
C7 H71 1.01(4) . ?
C7 H72 0.98(4) . ?
N8 C9 1.491(5) . yes
N8 H8 0.793(3) . ?
C9 C10 1.482(6) . yes
C9 H91 0.92(3) . ?
C9 H92 0.96(4) . ?
C10 N11 1.478(5) . yes
C10 H101 0.93(4) . ?
C10 H102 0.97(4) . ?
N11 C12 1.480(5) . yes
N11 H11 0.79(3) . ?
C12 C13 1.509(7) . yes
C12 H121 1.12(5) . ?
C12 H122 0.94(5) . ?
C13 C14 1.504(7) . yes
C13 H131 0.94(4) . ?
C13 H132 0.89(4) . ?
C14 H141 1.10(4) . ?
C14 H142 0.93(5) . ?
